data_4063999
loop_
_publ_author_name
'Poulain, Aur\'elie'
'Canseco-Gonzalez, Daniel'
'Hynes-Roche, Rachel'
'M\"uller-Bunz, Helge'
'Schuster, Oliver'
'Stoeckli-Evans, Helen'
'Neels, Antonia'
'Albrecht, Martin'

_publ_section_title
;
 Synthesis and Tunability of Abnormal 1,2,3-Triazolylidene Palladium and
 Rhodium Complexes
;
_journal_issue 5
_journal_name_full Organometallics
_journal_page_first 1021
_journal_paper_doi 10.1021/om101076u
_journal_volume 30
_journal_year 2011
_chemical_formula_moiety 'C22 H26 I2 N6 Pd'
_chemical_formula_sum 'C22 H26 I2 N6 Pd'
_chemical_formula_weight 734.69
_chemical_name_systematic
; 
 ? 
;
_space_group_IT_number 14
_symmetry_cell_setting monoclinic
_symmetry_space_group_name_Hall '-P 2ybc'
_symmetry_space_group_name_H-M 'P 1 21/c 1'
_atom_sites_solution_hydrogens geom
_atom_sites_solution_primary direct
_atom_sites_solution_secondary difmap
_audit_creation_method SHELXL-97
_cell_angle_alpha 90.00
_cell_angle_beta 105.490(6)
_cell_angle_gamma 90.00
_cell_formula_units_Z 2
_cell_length_a 9.6971(7)
_cell_length_b 13.6009(12)
_cell_length_c 9.4707(8)
_cell_measurement_reflns_used 14119
_cell_measurement_temperature 173(2)
_cell_measurement_theta_max 26.15
_cell_measurement_theta_min 1.49
_cell_volume 1203.71(17)
_computing_cell_refinement 'X-Area V1.35'
_computing_data_collection 'X-Area V1.35 (Stoe & Cie, 2006)'
_computing_data_reduction 'X-RED32 V1.31 (Stoe & Cie, 2006)'
_computing_molecular_graphics 'ORTEP3 (Farrugia, 1997) & PLATON  (Spek, 2009)'
_computing_publication_material SHELXL-97
_computing_structure_refinement 'SHELXL-97 (Sheldrick, 2008)'
_computing_structure_solution 'SHELXS-97 (Sheldrick, 2008)'
_diffrn_ambient_temperature 173(2)
_diffrn_measured_fraction_theta_full 1.000
_diffrn_measured_fraction_theta_max 0.996
_diffrn_measurement_device_type 'STOE IPDS-2'
_diffrn_measurement_method 'phi + omega scans'
_diffrn_radiation_monochromator graphite
_diffrn_radiation_source 'fine-focus sealed tube'
_diffrn_radiation_type MoK\a
_diffrn_radiation_wavelength 0.71073
_diffrn_reflns_av_R_equivalents 0.0524
_diffrn_reflns_av_sigmaI/netI 0.0309
_diffrn_reflns_limit_h_max 11
_diffrn_reflns_limit_h_min -11
_diffrn_reflns_limit_k_max 16
_diffrn_reflns_limit_k_min -16
_diffrn_reflns_limit_l_max 11
_diffrn_reflns_limit_l_min -11
_diffrn_reflns_number 10308
_diffrn_reflns_theta_full 25.00
_diffrn_reflns_theta_max 25.65
_diffrn_reflns_theta_min 2.18
_diffrn_standards_decay_% 0
_diffrn_standards_number 0
_exptl_absorpt_coefficient_mu 3.357
_exptl_absorpt_correction_T_max 0.5997
_exptl_absorpt_correction_T_min 0.3014
_exptl_absorpt_correction_type multi-scan
_exptl_absorpt_process_details 'MULscanABS in PLATON; Spek, 2003)'
_exptl_crystal_colour yellow
_exptl_crystal_density_diffrn 2.027
_exptl_crystal_density_meas ?
_exptl_crystal_density_method 'not measured'
_exptl_crystal_description rod
_exptl_crystal_F_000 704
_exptl_crystal_size_max 0.45
_exptl_crystal_size_mid 0.15
_exptl_crystal_size_min 0.15
_refine_diff_density_max 0.589
_refine_diff_density_min -0.850
_refine_diff_density_rms 0.112
_refine_ls_extinction_coef 0.0048(5)
_refine_ls_extinction_expression Fc^*^=kFc[1+0.001xFc^2^\l^3^/sin(2\q)]^-1/4^
_refine_ls_extinction_method SHELXL
_refine_ls_goodness_of_fit_ref 0.975
_refine_ls_hydrogen_treatment constr
_refine_ls_matrix_type full
_refine_ls_number_parameters 145
_refine_ls_number_reflns 2268
_refine_ls_number_restraints 0
_refine_ls_restrained_S_all 0.975
_refine_ls_R_factor_all 0.0293
_refine_ls_R_factor_gt 0.0256
_refine_ls_shift/su_max 0.000
_refine_ls_shift/su_mean 0.000
_refine_ls_structure_factor_coef Fsqd
_refine_ls_weighting_details 'calc w=1/[\s^2^(Fo^2^)+(0.0481P)^2^] where P=(Fo^2^+2Fc^2^)/3'
_refine_ls_weighting_scheme calc
_refine_ls_wR_factor_gt 0.0634
_refine_ls_wR_factor_ref 0.0648
_reflns_number_gt 2014
_reflns_number_total 2268
_reflns_threshold_expression I>2\s(I)
_cod_data_source_file om101076u_si_002.cif
_cod_data_source_block complex-trans3a
_cod_depositor_comments
;
The following automatic conversions were performed:

'_exptl_crystal_density_meas' value 'none' was changed to '?' - the
value is perceived as not measured.

Automatic conversion script
Id: cif_fix_values 3008 2015-01-20 13:52:24Z robertas 
;
_cod_original_sg_symbol_H-M 'P 21/c'
_cod_database_code 4063999

loop_
_symmetry_equiv_pos_site_id
_symmetry_equiv_pos_as_xyz
1 x,y,z
2 -x,1/2+y,1/2-z
3 -x,-y,-z
4 x,1/2-y,1/2+z

loop_
_atom_site_aniso_label
_atom_site_aniso_U_11
_atom_site_aniso_U_22
_atom_site_aniso_U_33
_atom_site_aniso_U_23
_atom_site_aniso_U_13
_atom_site_aniso_U_12
I1 0.0233(2) 0.0336(2) 0.0453(2) 0.0067(1) 0.0077(1) 0.0005(1)
Pd1 0.0165(2) 0.0246(2) 0.0270(2) -0.0026(1) 0.0082(1) -0.0027(1)
N1 0.0223(13) 0.0286(12) 0.0327(13) -0.0034(10) 0.0071(10) -0.0030(11)
N2 0.0252(13) 0.0317(13) 0.0379(14) -0.0036(11) 0.0091(11) -0.0051(11)
N3 0.0223(13) 0.0278(12) 0.0339(13) 0.0019(10) 0.0060(10) -0.0042(10)
C1 0.0213(14) 0.0274(14) 0.0291(14) 0.0019(12) 0.0067(11) 0.0053(12)
C2 0.0188(14) 0.0239(13) 0.0303(15) 0.0034(11) 0.0023(11) -0.0004(11)
C3 0.0237(15) 0.0275(14) 0.0297(15) 0.0046(11) 0.0080(12) 0.0019(12)
C4 0.0250(16) 0.0357(16) 0.0369(16) 0.0057(13) 0.0096(13) 0.0043(13)
C5 0.0329(18) 0.0454(18) 0.0420(19) 0.0127(14) 0.0208(15) 0.0123(15)
C6 0.050(2) 0.0470(19) 0.0375(17) -0.0019(15) 0.0222(16) 0.0095(17)
C7 0.042(2) 0.051(2) 0.0396(19) -0.0131(16) 0.0115(15) -0.0029(17)
C8 0.0280(17) 0.0422(19) 0.0387(18) -0.0057(13) 0.0133(14) -0.0049(13)
C9 0.0276(17) 0.0429(18) 0.0479(18) 0.0001(15) 0.0146(14) -0.0138(15)
C10 0.0317(17) 0.0385(17) 0.0407(17) -0.0142(14) 0.0149(14) -0.0064(14)
C11 0.050(2) 0.058(2) 0.040(2) -0.0092(16) 0.0169(17) -0.0110(18)

loop_
_atom_site_label
_atom_site_type_symbol
_atom_site_thermal_displace_type
_atom_site_fract_x
_atom_site_fract_y
_atom_site_fract_z
_atom_site_occupancy
_atom_site_U_iso_or_equiv
_atom_site_calc_flag
_atom_site_refinement_flags
I1 I Uani 0.66270(2) -0.13975(1) 0.64631(2) 1.000 0.0343(1) . .
Pd1 Pd Uani 0.50000 0.00000 0.50000 1.000 0.0223(1) . .
N1 N Uani 0.7014(3) 0.16189(19) 0.6399(3) 1.000 0.0279(7) . .
N2 N Uani 0.8214(3) 0.21219(19) 0.6512(3) 1.000 0.0315(8) . .
N3 N Uani 0.8721(3) 0.17435(18) 0.5473(3) 1.000 0.0283(7) . .
C1 C Uani 0.6729(3) 0.0922(2) 0.5343(3) 1.000 0.0259(8) . .
C2 C Uani 0.7866(3) 0.1008(2) 0.4710(3) 1.000 0.0252(8) . .
C3 C Uani 0.8126(3) 0.0469(2) 0.3456(3) 1.000 0.0268(8) . .
C4 C Uani 0.9459(3) 0.0385(2) 0.3173(3) 1.000 0.0323(9) . .
C5 C Uani 0.9614(4) -0.0139(3) 0.1973(4) 1.000 0.0380(11) . .
C6 C Uani 0.8461(4) -0.0606(3) 0.1048(4) 1.000 0.0428(11) . .
C7 C Uani 0.7126(4) -0.0535(3) 0.1317(4) 1.000 0.0441(11) . .
C8 C Uani 0.6954(4) 0.0001(2) 0.2500(4) 1.000 0.0355(10) . .
C9 C Uani 1.0071(4) 0.2168(3) 0.5331(4) 1.000 0.0386(10) . .
C10 C Uani 0.6154(4) 0.1884(2) 0.7401(4) 1.000 0.0360(10) . .
C11 C Uani 0.6590(5) 0.1296(3) 0.8789(4) 1.000 0.0484(12) . .
H4 H Uiso 1.02690 0.06910 0.38110 1.000 0.0390 calc R
H5 H Uiso 1.05270 -0.01770 0.17840 1.000 0.0460 calc R
H6 H Uiso 0.85790 -0.09730 0.02340 1.000 0.0510 calc R
H7 H Uiso 0.63270 -0.08570 0.06850 1.000 0.0530 calc R
H8 H Uiso 0.60330 0.00520 0.26670 1.000 0.0430 calc R
H9A H Uiso 1.02720 0.27780 0.59010 1.000 0.0460 calc R
H9B H Uiso 1.08510 0.16990 0.57000 1.000 0.0460 calc R
H9C H Uiso 0.99900 0.23110 0.42980 1.000 0.0460 calc R
H10A H Uiso 0.51300 0.17650 0.69160 1.000 0.0430 calc R
H10B H Uiso 0.62760 0.25940 0.76380 1.000 0.0430 calc R
H11A H Uiso 0.64010 0.05980 0.85630 1.000 0.0580 calc R
H11B H Uiso 0.76140 0.13920 0.92470 1.000 0.0580 calc R
H11C H Uiso 0.60420 0.15150 0.94620 1.000 0.0580 calc R

loop_
_atom_type_symbol
_atom_type_description
_atom_type_scat_dispersion_real
_atom_type_scat_dispersion_imag
_atom_type_scat_source
C C 0.0033 0.0016 'International Tables Vol C Tables 4.2.6.8 and 6.1.1.4'
H H 0.0000 0.0000 'International Tables Vol C Tables 4.2.6.8 and 6.1.1.4'
I I -0.4742 1.8119 'International Tables Vol C Tables 4.2.6.8 and 6.1.1.4'
N N 0.0061 0.0033 'International Tables Vol C Tables 4.2.6.8 and 6.1.1.4'
Pd Pd -0.9988 1.0072 'International Tables Vol C Tables 4.2.6.8 and 6.1.1.4'

loop_
_geom_angle_atom_site_label_1
_geom_angle_atom_site_label_2
_geom_angle_atom_site_label_3
_geom_angle
_geom_angle_site_symmetry_1
_geom_angle_site_symmetry_3
_geom_angle_publ_flag
I1 Pd1 C1 90.49(8) . . yes
I1 Pd1 I1 180.00 . 3_656 yes
I1 Pd1 C1 89.51(8) . 3_656 yes
I1 Pd1 C1 89.51(8) 3_656 . yes
C1 Pd1 C1 180.00 . 3_656 yes
I1 Pd1 C1 90.49(8) 3_656 3_656 yes
N2 N1 C1 115.0(3) . . yes
N2 N1 C10 117.3(3) . . yes
C1 N1 C10 127.8(3) . . yes
N1 N2 N3 103.4(2) . . yes
N2 N3 C2 112.6(3) . . yes
N2 N3 C9 115.8(3) . . yes
C2 N3 C9 131.7(3) . . yes
Pd1 C1 N1 122.9(2) . . yes
Pd1 C1 C2 133.7(2) . . yes
N1 C1 C2 103.3(3) . . yes
N3 C2 C1 105.7(2) . . yes
N3 C2 C3 125.2(3) . . yes
C1 C2 C3 129.1(3) . . no
C2 C3 C4 124.3(3) . . no
C2 C3 C8 117.6(3) . . no
C4 C3 C8 118.2(3) . . no
C3 C4 C5 120.7(3) . . no
C4 C5 C6 120.8(4) . . no
C5 C6 C7 119.3(4) . . no
C6 C7 C8 120.4(4) . . no
C3 C8 C7 120.7(4) . . no
N1 C10 C11 111.1(3) . . yes
C3 C4 H4 120.00 . . no
C5 C4 H4 120.00 . . no
C4 C5 H5 120.00 . . no
C6 C5 H5 120.00 . . no
C5 C6 H6 120.00 . . no
C7 C6 H6 120.00 . . no
C6 C7 H7 120.00 . . no
C8 C7 H7 120.00 . . no
C3 C8 H8 120.00 . . no
C7 C8 H8 120.00 . . no
N3 C9 H9A 109.00 . . no
N3 C9 H9B 109.00 . . no
N3 C9 H9C 109.00 . . no
H9A C9 H9B 109.00 . . no
H9A C9 H9C 109.00 . . no
H9B C9 H9C 109.00 . . no
N1 C10 H10A 109.00 . . no
N1 C10 H10B 109.00 . . no
C11 C10 H10A 109.00 . . no
C11 C10 H10B 109.00 . . no
H10A C10 H10B 108.00 . . no
C10 C11 H11A 109.00 . . no
C10 C11 H11B 109.00 . . no
C10 C11 H11C 109.00 . . no
H11A C11 H11B 110.00 . . no
H11A C11 H11C 110.00 . . no
H11B C11 H11C 109.00 . . no

loop_
_geom_bond_atom_site_label_1
_geom_bond_atom_site_label_2
_geom_bond_distance
_geom_bond_site_symmetry_2
_geom_bond_publ_flag
I1 Pd1 2.6181(3) . yes
Pd1 C1 2.049(3) . yes
Pd1 C1 2.049(3) 3_656 yes
N1 N2 1.329(4) . yes
N1 C1 1.352(4) . yes
N1 C10 1.466(5) . yes
N2 N3 1.317(4) . yes
N3 C2 1.375(4) . yes
N3 C9 1.469(5) . yes
C1 C2 1.394(4) . no
C2 C3 1.474(4) . no
C3 C4 1.393(4) . no
C3 C8 1.403(5) . no
C4 C5 1.383(5) . no
C5 C6 1.378(6) . no
C6 C7 1.388(6) . no
C7 C8 1.384(5) . no
C10 C11 1.500(5) . no
C4 H4 0.9500 . no
C5 H5 0.9500 . no
C6 H6 0.9500 . no
C7 H7 0.9500 . no
C8 H8 0.9500 . no
C9 H9A 0.9800 . no
C9 H9B 0.9800 . no
C9 H9C 0.9800 . no
C10 H10A 0.9900 . no
C10 H10B 0.9900 . no
C11 H11A 0.9800 . no
C11 H11B 0.9800 . no
C11 H11C 0.9800 . no

loop_
_geom_torsion_atom_site_label_1
_geom_torsion_atom_site_label_2
_geom_torsion_atom_site_label_3
_geom_torsion_atom_site_label_4
_geom_torsion
_geom_torsion_site_symmetry_1
_geom_torsion_publ_flag
I1 Pd1 C1 N1 -99.4(2) . no
I1 Pd1 C1 C2 77.9(3) . no
I1 Pd1 C1 N1 80.6(2) 3_656 no
I1 Pd1 C1 C2 -102.1(3) 3_656 no
C1 N1 N2 N3 0.8(3) . no
C10 N1 N2 N3 -178.5(3) . no
N2 N1 C1 Pd1 177.1(2) . no
N2 N1 C1 C2 -1.0(3) . no
C10 N1 C1 Pd1 -3.7(4) . no
C10 N1 C1 C2 178.2(3) . no
N2 N1 C10 C11 -90.2(3) . no
C1 N1 C10 C11 90.6(4) . no
N1 N2 N3 C2 -0.3(3) . no
N1 N2 N3 C9 179.8(3) . no
N2 N3 C2 C1 -0.3(3) . no
N2 N3 C2 C3 177.9(3) . no
C9 N3 C2 C1 179.6(3) . no
C9 N3 C2 C3 -2.2(5) . no
Pd1 C1 C2 N3 -177.0(2) . no
Pd1 C1 C2 C3 4.9(5) . no
N1 C1 C2 N3 0.7(3) . no
N1 C1 C2 C3 -177.4(3) . no
N3 C2 C3 C4 22.4(4) . no
N3 C2 C3 C8 -158.5(3) . no
C1 C2 C3 C4 -159.9(3) . no
C1 C2 C3 C8 19.3(4) . no
C2 C3 C4 C5 179.7(3) . no
C8 C3 C4 C5 0.6(4) . no
C2 C3 C8 C7 -178.7(3) . no
C4 C3 C8 C7 0.5(4) . no
C3 C4 C5 C6 -1.3(5) . no
C4 C5 C6 C7 1.0(6) . no
C5 C6 C7 C8 0.1(6) . no
C6 C7 C8 C3 -0.9(5) . no
